data_1518923
loop_
_publ_author_name
'Pradip Ghosh'
'Suman K. Roy'
'Debajyoti Ghoshal'
'Rajat Saha'
'Golam Mostafa'
'Sreebrata Goswami'

_publ_section_title
;
 Ionophoric azoaromatics: Synthesis, isolation and complex formation with
 alkali metal ions
;
_journal_name_full 'Inorganica Chimica Acta'
_journal_page_first 260
_journal_page_last 266
_journal_volume 424
_journal_year 2015
_chemical_formula_moiety 'C42 H42 Cl Co N8 Na O10, Cl O4'
_chemical_formula_sum 'C42 H42 Cl2 Co N8 Na O14'
_chemical_formula_weight 1035.66
_space_group_IT_number 14
_symmetry_cell_setting monoclinic
_symmetry_Int_Tables_number 14
_symmetry_space_group_name_Hall '-P 2ybc'
_symmetry_space_group_name_H-M 'P 1 21/c 1'
_atom_sites_solution_hydrogens geom
_atom_sites_solution_primary direct
_atom_sites_solution_secondary difmap
_cell_angle_alpha 90.00
_cell_angle_beta 95.021(5)
_cell_angle_gamma 90.00
_cell_formula_units_Z 4
_cell_length_a 9.1134(15)
_cell_length_b 19.816(3)
_cell_length_c 25.634(4)
_cell_measurement_reflns_used 2008
_cell_measurement_temperature 293(2)
_cell_measurement_theta_max 15.39
_cell_measurement_theta_min 1.30
_cell_volume 4611.5(13)
_computing_structure_refinement 'SHELXL-97 (Sheldrick, 1997)'
_diffrn_ambient_temperature 293(2)
_diffrn_measured_fraction_theta_full 0.998
_diffrn_measured_fraction_theta_max 0.998
_diffrn_radiation_monochromator graphite
_diffrn_radiation_source 'fine-focus sealed tube'
_diffrn_radiation_type MoK\a
_diffrn_radiation_wavelength 0.71073
_diffrn_reflns_av_R_equivalents 0.0778
_diffrn_reflns_av_sigmaI/netI 0.0344
_diffrn_reflns_limit_h_max 6
_diffrn_reflns_limit_h_min -6
_diffrn_reflns_limit_k_max 14
_diffrn_reflns_limit_k_min -14
_diffrn_reflns_limit_l_max 19
_diffrn_reflns_limit_l_min -19
_diffrn_reflns_number 16907
_diffrn_reflns_theta_full 15.39
_diffrn_reflns_theta_max 15.39
_diffrn_reflns_theta_min 1.30
_exptl_absorpt_coefficient_mu 0.573
_exptl_absorpt_correction_T_max 0.9449
_exptl_absorpt_correction_T_min 0.8470
_exptl_absorpt_correction_type empirical
_exptl_absorpt_process_details SADABS
_exptl_crystal_density_diffrn 1.492
_exptl_crystal_density_method 'not measured'
_exptl_crystal_F_000 2136
_exptl_crystal_size_max 0.30
_exptl_crystal_size_mid 0.20
_exptl_crystal_size_min 0.10
_refine_diff_density_max 0.612
_refine_diff_density_min -0.254
_refine_diff_density_rms 0.052
_refine_ls_extinction_method none
_refine_ls_goodness_of_fit_ref 1.044
_refine_ls_hydrogen_treatment noref
_refine_ls_matrix_type full
_refine_ls_number_parameters 613
_refine_ls_number_reflns 2008
_refine_ls_number_restraints 66
_refine_ls_restrained_S_all 1.049
_refine_ls_R_factor_all 0.0683
_refine_ls_R_factor_gt 0.0521
_refine_ls_shift/su_max 0.000
_refine_ls_shift/su_mean 0.000
_refine_ls_structure_factor_coef Fsqd
_refine_ls_weighting_details 'calc w=1/[\s^2^(Fo^2^)+(0.0786P)^2^+22.2103P] where P=(Fo^2^+2Fc^2^)/3'
_refine_ls_weighting_scheme calc
_refine_ls_wR_factor_gt 0.1315
_refine_ls_wR_factor_ref 0.1445
_reflns_number_gt 1581
_reflns_number_total 2008
_reflns_threshold_expression >2sigma(I)
_cod_data_source_file ICA2015-424-260-266-2.cif
_cod_data_source_block Na[1b](ClO4)2.H2O
_cod_original_cell_volume 4611.6(13)
_cod_original_sg_symbol_H-M 'P 21/c'
_cod_database_code 1518923

loop_
_symmetry_equiv_pos_as_xyz
'x, y, z'
'-x, y+1/2, -z+1/2'
'-x, -y, -z'
'x, -y-1/2, z-1/2'

loop_
_atom_site_label
_atom_site_type_symbol
_atom_site_fract_x
_atom_site_fract_y
_atom_site_fract_z
_atom_site_U_iso_or_equiv
_atom_site_adp_type
_atom_site_occupancy
_atom_site_symmetry_multiplicity
_atom_site_calc_flag
_atom_site_refinement_flags
_atom_site_disorder_assembly
_atom_site_disorder_group
C1 C 0.782(3) -0.0493(13) 0.3101(6) 0.056(4) Uani 1 1 d . . .
H1 H 0.7488 -0.0768 0.3360 0.067 Uiso 1 1 calc R . .
C2 C 0.904(3) -0.0688(9) 0.2848(10) 0.078(5) Uani 1 1 d . . .
H2 H 0.9523 -0.1093 0.2933 0.094 Uiso 1 1 calc R . .
C3 C 0.9539(19) -0.0264(17) 0.2463(9) 0.086(6) Uani 1 1 d . . .
H3 H 1.0349 -0.0383 0.2286 0.103 Uiso 1 1 calc R . .
C4 C 0.882(2) 0.0324(13) 0.2352(6) 0.081(6) Uani 1 1 d . . .
H4 H 0.9146 0.0619 0.2105 0.097 Uiso 1 1 calc R . .
C5 C 0.758(3) 0.0484(13) 0.2608(10) 0.060(5) Uani 1 1 d U . .
C6 C 0.475(2) 0.1590(16) 0.2727(7) 0.055(5) Uani 1 1 d . . .
C7 C 0.476(2) 0.2137(15) 0.2381(8) 0.075(6) Uani 1 1 d . . .
H7 H 0.5498 0.2168 0.2153 0.090 Uiso 1 1 calc R . .
C8 C 0.372(3) 0.2621(11) 0.2376(7) 0.082(6) Uani 1 1 d . . .
H8 H 0.3740 0.2985 0.2148 0.098 Uiso 1 1 calc R . .
C9 C 0.258(2) 0.2575(10) 0.2719(9) 0.083(5) Uani 1 1 d . . .
H9 H 0.1850 0.2904 0.2708 0.100 Uiso 1 1 calc R . .
C10 C 0.2540(15) 0.2050(10) 0.3066(6) 0.065(4) Uani 1 1 d . . .
H10 H 0.1807 0.2033 0.3297 0.078 Uiso 1 1 calc R . .
C11 C 0.362(2) 0.1530(11) 0.3074(7) 0.047(4) Uani 1 1 d U . .
C12 C 0.279(2) 0.0883(8) 0.3784(8) 0.054(4) Uani 1 1 d U . .
C13 C 0.1650(16) 0.0432(8) 0.3719(5) 0.081(5) Uani 1 1 d . . .
H13 H 0.1462 0.0206 0.3402 0.097 Uiso 1 1 calc R . .
C14 C 0.076(2) 0.0310(9) 0.4131(8) 0.099(6) Uani 1 1 d U . .
H14 H -0.0014 0.0005 0.4094 0.119 Uiso 1 1 calc R . .
C15 C 0.108(2) 0.0656(11) 0.4589(7) 0.101(7) Uani 1 1 d . . .
H15 H 0.0501 0.0578 0.4864 0.121 Uiso 1 1 calc R . .
C16 C 0.219(2) 0.1105(9) 0.4662(7) 0.080(5) Uani 1 1 d . . .
H16 H 0.2370 0.1335 0.4977 0.096 Uiso 1 1 calc R . .
C17 C 0.3064(17) 0.1213(7) 0.4254(7) 0.068(4) Uani 1 1 d . . .
H17 H 0.3847 0.1514 0.4298 0.082 Uiso 1 1 calc R . .
C18 C 0.7154(17) 0.1397(10) 0.3885(5) 0.062(4) Uani 1 1 d . . .
H18 H 0.7244 0.1652 0.3585 0.075 Uiso 1 1 calc R . .
C19 C 0.7773(15) 0.1635(9) 0.4363(8) 0.075(5) Uani 1 1 d U . .
H19 H 0.8268 0.2046 0.4379 0.090 Uiso 1 1 calc R . .
C20 C 0.7658(17) 0.1267(11) 0.4815(6) 0.071(5) Uani 1 1 d . . .
H20 H 0.8083 0.1418 0.5137 0.086 Uiso 1 1 calc R . .
C21 C 0.6899(18) 0.0673(10) 0.4773(6) 0.067(5) Uani 1 1 d . . .
H21 H 0.6782 0.0415 0.5069 0.080 Uiso 1 1 calc R . .
C22 C 0.6299(17) 0.0457(11) 0.4282(11) 0.047(4) Uani 1 1 d U . .
C23 C 0.4266(17) -0.0774(13) 0.3565(7) 0.042(4) Uani 1 1 d U . .
C24 C 0.384(2) -0.1317(11) 0.3870(6) 0.064(5) Uani 1 1 d . . .
H24 H 0.4169 -0.1343 0.4224 0.077 Uiso 1 1 calc R . .
C25 C 0.297(2) -0.1795(10) 0.3647(10) 0.066(5) Uani 1 1 d . . .
H25 H 0.2652 -0.2151 0.3845 0.079 Uiso 1 1 calc R . .
C26 C 0.2525(14) -0.1754(9) 0.3100(11) 0.059(4) Uani 1 1 d . . .
H26 H 0.1912 -0.2091 0.2950 0.070 Uiso 1 1 calc R . .
C27 C 0.2940(16) -0.1260(11) 0.2790(6) 0.051(4) Uani 1 1 d . . .
H27 H 0.2658 -0.1265 0.2432 0.061 Uiso 1 1 calc R . .
C28 C 0.3825(18) -0.0725(12) 0.3019(7) 0.041(4) Uani 1 1 d U . .
C29 C 0.393(2) -0.0093(12) 0.2230(10) 0.055(5) Uani 1 1 d . . .
C30 C 0.303(2) 0.0412(11) 0.2010(11) 0.063(5) Uani 1 1 d . . .
H30 H 0.2629 0.0724 0.2228 0.075 Uiso 1 1 calc R . .
C31 C 0.2726(15) 0.0464(8) 0.1481(12) 0.063(5) Uani 1 1 d . . .
H31 H 0.2099 0.0800 0.1341 0.075 Uiso 1 1 calc R . .
C32 C 0.3353(18) 0.0012(11) 0.1156(9) 0.048(4) Uani 1 1 d . . .
C33 C 0.4297(19) -0.0507(10) 0.1364(11) 0.044(4) Uani 1 1 d U . .
C34 C 0.4587(16) -0.0543(9) 0.1904(8) 0.049(4) Uani 1 1 d . . .
H34 H 0.5227 -0.0871 0.2050 0.059 Uiso 1 1 calc R . .
C35 C 0.5658(17) -0.1525(9) 0.1180(6) 0.072(5) Uani 1 1 d . . .
H35A H 0.5055 -0.1815 0.1378 0.087 Uiso 1 1 calc R . .
H35B H 0.6535 -0.1400 0.1401 0.087 Uiso 1 1 calc R . .
C36 C 0.606(2) -0.1873(8) 0.0697(7) 0.081(5) Uani 1 1 d . . .
H36A H 0.6664 -0.1576 0.0504 0.097 Uiso 1 1 calc R . .
H36B H 0.6630 -0.2274 0.0792 0.097 Uiso 1 1 calc R . .
C37 C 0.5078(18) -0.2296(9) -0.0132(9) 0.101(6) Uani 1 1 d . . .
H37A H 0.4465 -0.2687 -0.0220 0.122 Uiso 1 1 calc R . .
H37B H 0.6099 -0.2437 -0.0123 0.122 Uiso 1 1 calc R . .
C38 C 0.478(3) -0.1767(12) -0.0544(8) 0.111(6) Uani 1 1 d . . .
H38A H 0.5524 -0.1418 -0.0491 0.133 Uiso 1 1 calc R . .
H38B H 0.4883 -0.1970 -0.0884 0.133 Uiso 1 1 calc R . .
C39 C 0.320(3) -0.0950(15) -0.0922(8) 0.157(10) Uani 1 1 d . . .
H39A H 0.4027 -0.0640 -0.0887 0.189 Uiso 1 1 calc R . .
H39B H 0.3142 -0.1137 -0.1273 0.189 Uiso 1 1 calc R . .
C40 C 0.194(3) -0.0605(11) -0.0858(8) 0.147(8) Uani 1 1 d . . .
H40A H 0.1110 -0.0882 -0.0984 0.176 Uiso 1 1 calc R . .
H40B H 0.1924 -0.0202 -0.1073 0.176 Uiso 1 1 calc R . .
C41 C 0.2123(17) 0.0269(10) -0.0227(6) 0.091(5) Uani 1 1 d . . .
H41A H 0.1443 0.0564 -0.0431 0.110 Uiso 1 1 calc R . .
H41B H 0.3111 0.0363 -0.0320 0.110 Uiso 1 1 calc R . .
C42 C 0.2033(15) 0.0394(7) 0.0347(6) 0.071(4) Uani 1 1 d U . .
H42A H 0.2206 0.0867 0.0430 0.086 Uiso 1 1 calc R . .
H42B H 0.1070 0.0269 0.0450 0.086 Uiso 1 1 calc R . .
Cl1 Cl 0.0573(7) -0.1714(4) 0.1363(3) 0.121(2) Uani 1 1 d . . .
Cl2 Cl 0.1306(8) 0.2223(4) 0.6014(3) 0.132(2) Uani 1 1 d . . .
Co1 Co 0.53728(18) 0.04296(9) 0.32405(7) 0.0503(9) Uani 1 1 d . . .
N1 N 0.7146(14) 0.0069(10) 0.2981(5) 0.050(4) Uani 1 1 d . . .
N2 N 0.685(2) 0.1061(8) 0.2466(5) 0.067(4) Uani 1 1 d . . .
N3 N 0.574(2) 0.1092(9) 0.2754(5) 0.055(4) Uani 1 1 d . . .
N4 N 0.3710(11) 0.0981(6) 0.3370(4) 0.055(3) Uani 1 1 d . . .
N5 N 0.6448(12) 0.0822(8) 0.3846(5) 0.050(4) Uani 1 1 d . . .
N6 N 0.5564(13) -0.0154(7) 0.4231(6) 0.057(4) Uani 1 1 d . . .
N7 N 0.5060(13) -0.0243(6) 0.3741(6) 0.050(3) Uani 1 1 d . . .
N8 N 0.4191(11) -0.0159(6) 0.2780(7) 0.050(4) Uani 1 1 d . . .
O1 O 0.4845(10) -0.0931(6) 0.0998(3) 0.063(3) Uani 1 1 d . . .
O2 O 0.4788(12) -0.2054(5) 0.0377(6) 0.085(3) Uani 1 1 d . . .
O1W O 0.0523(12) -0.1825(6) 0.0059(4) 0.154(5) Uani 1 1 d . . .
H1W1 H -0.0103 -0.2033 0.0323 0.185 Uiso 1 1 d R . .
H2W1 H -0.0100 -0.1868 -0.0279 0.185 Uiso 1 1 d R . .
O3 O 0.3457(17) -0.1483(8) -0.0552(5) 0.111(5) Uani 1 1 d . . .
O4 O 0.1762(11) -0.0410(7) -0.0334(5) 0.096(3) Uani 1 1 d . . .
O5 O 0.3163(9) -0.0021(4) 0.0614(5) 0.065(3) Uani 1 1 d . . .
O6 O 0.1886(18) -0.1616(8) 0.1163(6) 0.194(6) Uani 1 1 d U . .
O7 O -0.002(3) -0.1114(13) 0.1443(11) 0.356(19) Uani 1 1 d . . .
O8 O 0.085(2) -0.1942(14) 0.1843(8) 0.313(18) Uani 1 1 d . . .
O9 O -0.0379(13) -0.2128(7) 0.1059(4) 0.141(5) Uani 1 1 d . . .
O10 O 0.0261(19) 0.1962(11) 0.5670(7) 0.275(12) Uani 1 1 d . . .
O11 O 0.166(2) 0.2877(10) 0.5854(9) 0.286(12) Uani 1 1 d . . .
O12 O 0.266(2) 0.1881(9) 0.6042(6) 0.209(7) Uani 1 1 d . . .
O13 O 0.0793(16) 0.2231(11) 0.6500(7) 0.257(11) Uani 1 1 d . . .
Na1 Na 0.2670(6) -0.1263(3) 0.03122(19) 0.0868(19) Uani 1 1 d . . .

loop_
_atom_site_aniso_label
_atom_site_aniso_U_11
_atom_site_aniso_U_22
_atom_site_aniso_U_33
_atom_site_aniso_U_23
_atom_site_aniso_U_13
_atom_site_aniso_U_12
C1 0.054(15) 0.047(18) 0.068(13) -0.018(14) 0.013(14) -0.002(12)
C2 0.065(17) 0.084(16) 0.085(16) -0.032(16) 0.010(12) 0.026(15)
C3 0.053(15) 0.15(2) 0.064(15) -0.039(15) 0.035(12) 0.000(19)
C4 0.064(17) 0.103(17) 0.076(14) -0.008(13) 0.010(12) 0.018(12)
C5 0.060(5) 0.060(5) 0.060(5) 0.0000(12) 0.0052(13) 0.0000(12)
C6 0.066(17) 0.062(17) 0.034(13) 0.033(13) -0.002(13) -0.022(15)
C7 0.068(15) 0.085(18) 0.074(16) -0.002(17) 0.016(12) 0.011(14)
C8 0.095(16) 0.079(19) 0.074(16) 0.033(12) 0.018(14) -0.020(16)
C9 0.116(19) 0.052(15) 0.078(14) 0.025(12) -0.008(15) 0.022(12)
C10 0.061(12) 0.061(12) 0.073(13) 0.010(12) 0.007(9) 0.022(12)
C11 0.047(4) 0.047(4) 0.047(4) 0.0000(12) 0.0042(12) 0.0000(12)
C12 0.054(4) 0.054(4) 0.054(4) 0.0000(12) 0.0047(12) 0.0001(12)
C13 0.064(11) 0.121(14) 0.060(11) -0.006(10) 0.021(10) -0.004(11)
C14 0.099(7) 0.099(7) 0.099(7) -0.0002(12) 0.0087(13) 0.0000(12)
C15 0.054(13) 0.137(18) 0.12(2) 0.041(16) 0.053(13) 0.014(12)
C16 0.091(16) 0.100(16) 0.056(14) -0.008(11) 0.046(14) 0.018(13)
C17 0.072(12) 0.076(12) 0.057(13) -0.026(11) 0.012(12) -0.006(9)
C18 0.082(12) 0.070(14) 0.037(13) 0.005(12) 0.010(10) -0.003(11)
C19 0.075(5) 0.075(5) 0.075(5) -0.0001(12) 0.0067(13) 0.0000(12)
C20 0.076(12) 0.080(13) 0.055(15) -0.024(13) -0.012(9) 0.003(11)
C21 0.079(12) 0.081(15) 0.040(15) 0.003(12) 0.007(10) -0.004(11)
C22 0.048(4) 0.048(4) 0.047(4) -0.0002(12) 0.0044(13) 0.0000(12)
C23 0.042(4) 0.042(4) 0.042(4) -0.0001(12) 0.0039(12) 0.0002(12)
C24 0.072(12) 0.053(13) 0.068(14) 0.012(15) 0.002(12) -0.001(10)
C25 0.066(13) 0.068(16) 0.066(19) -0.001(14) 0.018(11) -0.018(12)
C26 0.049(11) 0.048(15) 0.080(19) -0.013(13) 0.014(13) -0.021(10)
C27 0.053(11) 0.050(12) 0.051(12) -0.007(14) 0.014(10) -0.003(10)
C28 0.041(4) 0.041(4) 0.041(4) 0.0000(12) 0.0036(12) 0.0000(12)
C29 0.047(13) 0.059(15) 0.06(2) -0.01(2) 0.014(16) -0.008(11)
C30 0.067(13) 0.087(17) 0.033(18) -0.006(14) -0.007(12) 0.006(13)
C31 0.056(12) 0.055(14) 0.08(2) -0.021(15) 0.012(14) 0.017(10)
C32 0.047(11) 0.065(14) 0.028(16) 0.010(14) -0.018(12) -0.008(11)
C33 0.044(4) 0.044(4) 0.044(4) 0.0000(12) 0.0039(12) 0.0002(12)
C34 0.051(11) 0.060(13) 0.036(17) 0.006(11) -0.004(10) -0.007(10)
C35 0.082(12) 0.050(12) 0.082(16) 0.007(12) -0.008(11) 0.012(10)
C36 0.112(17) 0.064(12) 0.069(14) -0.019(11) 0.023(14) 0.015(11)
C37 0.136(16) 0.102(16) 0.073(15) -0.051(15) 0.043(13) 0.017(13)
C38 0.13(2) 0.121(19) 0.080(17) -0.019(15) 0.024(16) -0.014(17)
C39 0.15(2) 0.25(3) 0.067(16) 0.077(19) 0.011(17) 0.06(2)
C40 0.20(3) 0.18(2) 0.061(19) -0.024(15) -0.013(17) 0.047(19)
C41 0.095(13) 0.112(17) 0.065(15) 0.000(12) -0.010(9) 0.004(12)
C42 0.072(5) 0.071(5) 0.071(5) 0.0001(12) 0.0061(13) 0.0000(12)
Cl1 0.107(5) 0.164(6) 0.094(5) -0.045(5) 0.016(4) -0.044(5)
Cl2 0.107(6) 0.192(7) 0.099(5) 0.010(5) 0.013(5) 0.002(5)
Co1 0.0554(17) 0.0516(17) 0.0451(16) -0.002(2) 0.0117(14) 0.0038(14)
N1 0.059(11) 0.032(9) 0.059(11) 0.000(10) 0.003(8) 0.004(10)
N2 0.077(12) 0.077(13) 0.054(10) 0.012(9) 0.036(9) -0.008(11)
N3 0.069(13) 0.054(12) 0.043(12) 0.010(11) 0.004(10) 0.004(12)
N4 0.069(9) 0.047(9) 0.051(8) 0.019(8) 0.024(7) 0.003(7)
N5 0.065(9) 0.033(9) 0.057(12) 0.007(11) 0.023(8) -0.008(7)
N6 0.064(9) 0.059(11) 0.047(10) -0.008(10) 0.001(8) -0.002(8)
N7 0.059(9) 0.044(10) 0.050(11) -0.001(12) 0.012(8) -0.007(8)
N8 0.059(8) 0.056(11) 0.034(10) 0.006(12) 0.003(8) 0.006(7)
O1 0.078(7) 0.061(8) 0.049(8) -0.002(7) 0.009(6) 0.010(7)
O2 0.085(9) 0.087(8) 0.080(10) -0.029(7) -0.002(8) 0.004(7)
O1W 0.159(11) 0.177(11) 0.122(9) 0.021(9) -0.014(8) -0.060(9)
O3 0.097(10) 0.159(13) 0.083(11) -0.011(9) 0.039(9) 0.029(10)
O4 0.125(9) 0.098(10) 0.061(10) -0.007(8) -0.010(7) 0.000(8)
O5 0.067(7) 0.069(7) 0.057(9) 0.000(7) -0.008(6) 0.008(6)
O6 0.163(9) 0.236(11) 0.189(10) -0.054(8) 0.052(9) -0.068(9)
O7 0.37(3) 0.25(2) 0.42(4) -0.21(3) -0.09(2) 0.07(2)
O8 0.30(3) 0.50(4) 0.117(13) 0.070(19) -0.086(15) -0.26(3)
O9 0.104(9) 0.221(14) 0.100(9) -0.057(10) 0.013(7) -0.087(10)
O10 0.168(15) 0.49(3) 0.164(15) -0.104(17) -0.018(12) -0.144(18)
O11 0.30(2) 0.189(17) 0.36(3) 0.117(19) 0.013(19) -0.056(17)
O12 0.197(17) 0.255(19) 0.175(15) 0.024(13) 0.021(13) 0.033(16)
O13 0.152(14) 0.50(3) 0.127(13) -0.054(16) 0.041(11) -0.082(16)
Na1 0.093(4) 0.093(4) 0.074(4) -0.006(3) 0.004(3) 0.000(4)

loop_
_atom_type_symbol
_atom_type_description
_atom_type_scat_dispersion_real
_atom_type_scat_dispersion_imag
_atom_type_scat_source
C C 0.0033 0.0016 'International Tables Vol C Tables 4.2.6.8 and 6.1.1.4'
Cl Cl 0.1484 0.1585 'International Tables Vol C Tables 4.2.6.8 and 6.1.1.4'
Co Co 0.3494 0.9721 'International Tables Vol C Tables 4.2.6.8 and 6.1.1.4'
N N 0.0061 0.0033 'International Tables Vol C Tables 4.2.6.8 and 6.1.1.4'
O O 0.0106 0.0060 'International Tables Vol C Tables 4.2.6.8 and 6.1.1.4'
Na Na 0.0362 0.0249 'International Tables Vol C Tables 4.2.6.8 and 6.1.1.4'
H H 0.0000 0.0000 'International Tables Vol C Tables 4.2.6.8 and 6.1.1.4'

loop_
_geom_angle_atom_site_label_1
_geom_angle_atom_site_label_2
_geom_angle_atom_site_label_3
_geom_angle
_geom_angle_site_symmetry_1
_geom_angle_site_symmetry_3
N1 C1 C2 120.8(17) . .
N1 C1 H1 119.6 . .
C2 C1 H1 119.6 . .
C1 C2 C3 118.7(17) . .
C1 C2 H2 120.6 . .
C3 C2 H2 120.6 . .
C4 C3 C2 118.9(19) . .
C4 C3 H3 120.6 . .
C2 C3 H3 120.6 . .
C3 C4 C5 120(2) . .
C3 C4 H4 120.2 . .
C5 C4 H4 120.2 . .
N1 C5 N2 122(3) . .
N1 C5 C4 120(2) . .
N2 C5 C4 118(4) . .
N3 C6 C7 124.1(19) . .
N3 C6 C11 115(3) . .
C7 C6 C11 120(3) . .
C8 C7 C6 121(2) . .
C8 C7 H7 119.7 . .
C6 C7 H7 119.7 . .
C7 C8 C9 120.1(19) . .
C7 C8 H8 120.0 . .
C9 C8 H8 120.0 . .
C10 C9 C8 120.9(17) . .
C10 C9 H9 119.6 . .
C8 C9 H9 119.6 . .
C9 C10 C11 120.0(17) . .
C9 C10 H10 120.0 . .
C11 C10 H10 120.0 . .
N4 C11 C6 115(2) . .
N4 C11 C10 127(2) . .
C6 C11 C10 118(2) . .
C13 C12 C17 119.6(19) . .
C13 C12 N4 119.3(17) . .
C17 C12 N4 121.0(18) . .
C12 C13 C14 120.0(18) . .
C12 C13 H13 120.0 . .
C14 C13 H13 120.0 . .
C15 C14 C13 117.8(18) . .
C15 C14 H14 121.1 . .
C13 C14 H14 121.1 . .
C16 C15 C14 123.3(18) . .
C16 C15 H15 118.3 . .
C14 C15 H15 118.3 . .
C15 C16 C17 118.1(17) . .
C15 C16 H16 120.9 . .
C17 C16 H16 120.9 . .
C12 C17 C16 121.1(17) . .
C12 C17 H17 119.4 . .
C16 C17 H17 119.4 . .
N5 C18 C19 121.6(16) . .
N5 C18 H18 119.2 . .
C19 C18 H18 119.2 . .
C20 C19 C18 120.4(15) . .
C20 C19 H19 119.8 . .
C18 C19 H19 119.8 . .
C21 C20 C19 117.7(16) . .
C21 C20 H20 121.1 . .
C19 C20 H20 121.1 . .
C20 C21 C22 119.5(18) . .
C20 C21 H21 120.3 . .
C22 C21 H21 120.3 . .
N5 C22 N6 118(2) . .
N5 C22 C21 121.5(19) . .
N6 C22 C21 120(3) . .
N7 C23 C24 126(2) . .
N7 C23 C28 112(3) . .
C24 C23 C28 122(2) . .
C25 C24 C23 119.2(18) . .
C25 C24 H24 120.4 . .
C23 C24 H24 120.4 . .
C24 C25 C26 119.3(17) . .
C24 C25 H25 120.4 . .
C26 C25 H25 120.4 . .
C27 C26 C25 123.7(16) . .
C27 C26 H26 118.2 . .
C25 C26 H26 118.2 . .
C26 C27 C28 118.7(17) . .
C26 C27 H27 120.7 . .
C28 C27 H27 120.7 . .
N8 C28 C23 117(3) . .
N8 C28 C27 126.2(19) . .
C23 C28 C27 117(2) . .
C30 C29 C34 119(2) . .
C30 C29 N8 121(2) . .
C34 C29 N8 120(2) . .
C31 C30 C29 121(2) . .
C31 C30 H30 119.3 . .
C29 C30 H30 119.3 . .
C30 C31 C32 119.5(18) . .
C30 C31 H31 120.3 . .
C32 C31 H31 120.3 . .
C31 C32 O5 128(2) . .
C31 C32 C33 120.8(18) . .
O5 C32 C33 111(2) . .
O1 C33 C34 127(2) . .
O1 C33 C32 115(3) . .
C34 C33 C32 118.0(19) . .
C33 C34 C29 120.8(19) . .
C33 C34 H34 119.6 . .
C29 C34 H34 119.6 . .
O1 C35 C36 105.3(12) . .
O1 C35 H35A 110.7 . .
C36 C35 H35A 110.7 . .
O1 C35 H35B 110.7 . .
C36 C35 H35B 110.7 . .
H35A C35 H35B 108.8 . .
O2 C36 C35 110.6(14) . .
O2 C36 H36A 109.5 . .
C35 C36 H36A 109.5 . .
O2 C36 H36B 109.5 . .
C35 C36 H36B 109.5 . .
H36A C36 H36B 108.1 . .
O2 C37 C38 111.9(14) . .
O2 C37 H37A 109.2 . .
C38 C37 H37A 109.2 . .
O2 C37 H37B 109.2 . .
C38 C37 H37B 109.2 . .
H37A C37 H37B 107.9 . .
O3 C38 C37 114.4(19) . .
O3 C38 H38A 108.7 . .
C37 C38 H38A 108.7 . .
O3 C38 H38B 108.7 . .
C37 C38 H38B 108.7 . .
H38A C38 H38B 107.6 . .
C40 C39 O3 113(2) . .
C40 C39 H39A 109.1 . .
O3 C39 H39A 109.1 . .
C40 C39 H39B 109.1 . .
O3 C39 H39B 109.1 . .
H39A C39 H39B 107.8 . .
C39 C40 O4 114.9(19) . .
C39 C40 H40A 108.5 . .
O4 C40 H40A 108.5 . .
C39 C40 H40B 108.5 . .
O4 C40 H40B 108.5 . .
H40A C40 H40B 107.5 . .
O4 C41 C42 108.5(14) . .
O4 C41 H41A 110.0 . .
C42 C41 H41A 110.0 . .
O4 C41 H41B 110.0 . .
C42 C41 H41B 110.0 . .
H41A C41 H41B 108.4 . .
O5 C42 C41 105.8(13) . .
O5 C42 H42A 110.6 . .
C41 C42 H42A 110.6 . .
O5 C42 H42B 110.6 . .
C41 C42 H42B 110.6 . .
H42A C42 H42B 108.7 . .
O8 Cl1 O7 102.2(16) . .
O8 Cl1 O6 107.3(13) . .
O7 Cl1 O6 108.1(16) . .
O8 Cl1 O9 112.6(11) . .
O7 Cl1 O9 112.1(13) . .
O6 Cl1 O9 113.7(8) . .
O10 Cl2 O13 108.9(11) . .
O10 Cl2 O12 114.5(13) . .
O13 Cl2 O12 109.1(11) . .
O10 Cl2 O11 109.3(14) . .
O13 Cl2 O11 111.1(15) . .
O12 Cl2 O11 103.9(12) . .
N3 Co1 N7 178.2(8) . .
N3 Co1 N4 84.6(8) . .
N7 Co1 N4 96.7(5) . .
N3 Co1 N8 98.1(6) . .
N7 Co1 N8 83.1(6) . .
N4 Co1 N8 92.5(4) . .
N3 Co1 N5 98.4(6) . .
N7 Co1 N5 80.4(6) . .
N4 Co1 N5 89.1(4) . .
N8 Co1 N5 163.5(7) . .
N3 Co1 N1 79.8(9) . .
N7 Co1 N1 98.8(7) . .
N4 Co1 N1 164.5(7) . .
N8 Co1 N1 90.3(4) . .
N5 Co1 N1 92.6(4) . .
C1 N1 C5 121.9(19) . .
C1 N1 Co1 128.9(16) . .
C5 N1 Co1 109(2) . .
N3 N2 C5 106(2) . .
N2 N3 C6 124.0(17) . .
N2 N3 Co1 122.8(14) . .
C6 N3 Co1 113.2(17) . .
C11 N4 C12 122.0(14) . .
C11 N4 Co1 112.2(12) . .
C12 N4 Co1 125.2(9) . .
C18 N5 C22 119.3(17) . .
C18 N5 Co1 128.7(11) . .
C22 N5 Co1 111.7(15) . .
N7 N6 C22 109.5(19) . .
N6 N7 C23 124.5(16) . .
N6 N7 Co1 119.7(10) . .
C23 N7 Co1 115.8(15) . .
C28 N8 C29 120.6(15) . .
C28 N8 Co1 112.2(15) . .
C29 N8 Co1 126.3(10) . .
C33 O1 C35 118.7(16) . .
C33 O1 Na1 108.1(11) . .
C35 O1 Na1 110.5(7) . .
C36 O2 C37 113.9(13) . .
C36 O2 Na1 118.4(9) . .
C37 O2 Na1 110.8(9) . .
Na1 O1W H1W1 121.7 . .
Na1 O1W H2W1 133.9 . .
H1W1 O1W H2W1 103.6 . .
C38 O3 C39 114.7(19) . .
C38 O3 Na1 113.8(13) . .
C39 O3 Na1 115.5(12) . .
C41 O4 C40 113.6(14) . .
C41 O4 Na1 117.8(9) . .
C40 O4 Na1 112.9(11) . .
C32 O5 C42 118.0(12) . .
C32 O5 Na1 110.2(9) . .
C42 O5 Na1 107.5(8) . .
Cl1 O6 Na1 135.4(10) . .
O1W Na1 O3 88.1(5) . .
O1W Na1 O6 78.8(5) . .
O3 Na1 O6 153.1(6) . .
O1W Na1 O4 85.1(4) . .
O3 Na1 O4 67.5(6) . .
O6 Na1 O4 133.4(5) . .
O1W Na1 O2 110.6(5) . .
O3 Na1 O2 70.0(5) . .
O6 Na1 O2 92.6(5) . .
O4 Na1 O2 133.9(4) . .
O1W Na1 O5 131.5(4) . .
O3 Na1 O5 112.6(5) . .
O6 Na1 O5 93.5(5) . .
O4 Na1 O5 65.8(5) . .
O2 Na1 O5 117.6(4) . .
O1W Na1 O1 152.8(4) . .
O3 Na1 O1 113.0(4) . .
O6 Na1 O1 74.7(4) . .
O4 Na1 O1 118.1(5) . .
O2 Na1 O1 64.8(4) . .
O5 Na1 O1 57.5(4) . .

loop_
_geom_bond_atom_site_label_1
_geom_bond_atom_site_label_2
_geom_bond_distance
_geom_bond_site_symmetry_2
C1 N1 1.297(16) .
C1 C2 1.391(19) .
C1 H1 0.9300 .
C2 C3 1.402(19) .
C2 H2 0.9300 .
C3 C4 1.356(19) .
C3 H3 0.9300 .
C4 C5 1.39(2) .
C4 H4 0.9300 .
C5 N1 1.35(2) .
C5 N2 1.360(18) .
C6 N3 1.337(19) .
C6 C7 1.40(2) .
C6 C11 1.42(2) .
C7 C8 1.353(18) .
C7 H7 0.9300 .
C8 C9 1.418(19) .
C8 H8 0.9300 .
C9 C10 1.373(17) .
C9 H9 0.9300 .
C10 C11 1.426(17) .
C10 H10 0.9300 .
C11 N4 1.324(18) .
C12 C13 1.369(16) .
C12 C17 1.374(16) .
C12 N4 1.423(17) .
C13 C14 1.408(18) .
C13 H13 0.9300 .
C14 C15 1.37(2) .
C14 H14 0.9300 .
C15 C16 1.349(19) .
C15 H15 0.9300 .
C16 C17 1.383(17) .
C16 H16 0.9300 .
C17 H17 0.9300 .
C18 N5 1.308(14) .
C18 C19 1.385(18) .
C18 H18 0.9300 .
C19 C20 1.381(17) .
C19 H19 0.9300 .
C20 C21 1.363(16) .
C20 H20 0.9300 .
C21 C22 1.396(18) .
C21 H21 0.9300 .
C22 N5 1.35(2) .
C22 N6 1.383(17) .
C23 N7 1.333(18) .
C23 C24 1.405(17) .
C23 C28 1.424(15) .
C24 C25 1.335(15) .
C24 H24 0.9300 .
C25 C26 1.428(17) .
C25 H25 0.9300 .
C26 C27 1.336(15) .
C26 H26 0.9300 .
C27 C28 1.428(17) .
C27 H27 0.9300 .
C28 N8 1.333(17) .
C29 C30 1.382(19) .
C29 C34 1.391(18) .
C29 N8 1.415(19) .
C30 C31 1.364(17) .
C30 H30 0.9300 .
C31 C32 1.381(18) .
C31 H31 0.9300 .
C32 O5 1.385(17) .
C32 C33 1.415(18) .
C33 O1 1.386(18) .
C33 C34 1.387(18) .
C34 H34 0.9300 .
C35 O1 1.445(13) .
C35 C36 1.491(16) .
C35 H35A 0.9700 .
C35 H35B 0.9700 .
C36 O2 1.406(15) .
C36 H36A 0.9700 .
C36 H36B 0.9700 .
C37 O2 1.436(15) .
C37 C38 1.496(19) .
C37 H37A 0.9700 .
C37 H37B 0.9700 .
C38 O3 1.331(18) .
C38 H38A 0.9700 .
C38 H38B 0.9700 .
C39 C40 1.36(2) .
C39 O3 1.43(2) .
C39 H39A 0.9700 .
C39 H39B 0.9700 .
C40 O4 1.421(18) .
C40 H40A 0.9700 .
C40 H40B 0.9700 .
C41 O4 1.408(15) .
C41 C42 1.501(16) .
C41 H41A 0.9700 .
C41 H41B 0.9700 .
C42 O5 1.444(14) .
C42 H42A 0.9700 .
C42 H42B 0.9700 .
Cl1 O8 1.315(16) .
Cl1 O7 1.33(2) .
Cl1 O6 1.356(15) .
Cl1 O9 1.385(11) .
Cl2 O10 1.344(14) .
Cl2 O13 1.367(15) .
Cl2 O12 1.401(18) .
Cl2 O11 1.404(17) .
Co1 N3 1.862(14) .
Co1 N7 1.889(11) .
Co1 N4 1.920(10) .
Co1 N8 1.922(12) .
Co1 N5 1.926(13) .
Co1 N1 1.938(15) .
N2 N3 1.303(14) .
N6 N7 1.311(12) .
O1 Na1 2.616(9) .
O2 Na1 2.480(11) .
O1W Na1 2.296(12) .
O1W H1W1 1.0104 .
O1W H2W1 0.9964 .
O3 Na1 2.426(12) .
O4 Na1 2.459(12) .
O5 Na1 2.607(10) .
O6 Na1 2.456(17) .
